data_4314750
loop_
_publ_author_name
'Dawn Wallace'
'Edward J. Quinn'
'David R. Armstrong'
'John Reglinski'
'Mark D. Spicer'
'W. Ewen Smith'

_publ_section_title
;
 Surface Science of Soft Scorpionates
;
_journal_name_full 'Inorganic Chemistry'
_journal_page_first 1420
_journal_page_last 1427
_journal_paper_doi 10.1021/ic9014898
_journal_volume 49
_journal_year 2010
_chemical_compound_source 'synthesis as described'
_chemical_formula_moiety 'C36 H53 B1 Cu1 N6 P1 S3'
_chemical_formula_sum 'C36 H53 B Cu N6 P S3'
_chemical_formula_weight 771.39
_chemical_name_systematic
;
 ?
;
_space_group_IT_number 2
_symmetry_cell_setting triclinic
_symmetry_Int_Tables_number 2
_symmetry_space_group_name_Hall '-P 1'
_symmetry_space_group_name_H-M 'P -1'
_atom_sites_solution_hydrogens geom
_atom_sites_solution_primary direct
_atom_sites_solution_secondary difmap
_audit_conform_dict_location ftp://ftp.iucr.org/pub/cif_core.dic
_audit_conform_dict_name cif_core.dic
_audit_conform_dict_version 2.3
_audit_creation_date 2009-07-27T12:07:20-00:00
_audit_creation_method 'WinGX routine CIF_UPDATE'
_cell_angle_alpha 90.4100(10)
_cell_angle_beta 94.7230(10)
_cell_angle_gamma 106.0280(10)
_cell_formula_units_Z 2
_cell_length_a 9.8533(2)
_cell_length_b 10.0078(2)
_cell_length_c 19.8773(4)
_cell_measurement_reflns_used 8376
_cell_measurement_temperature 120(2)
_cell_measurement_theta_max 27.48
_cell_measurement_theta_min 2.91
_cell_measurement_wavelength 0.71073
_cell_volume 1876.59(7)
_computing_cell_refinement 'DENZO (Otwinowski & Minor, 1997) & COLLECT (Hooft, R.W.W., 1998)'
_computing_data_collection 'COLLECT (Hooft, R.W.W., 1998)'
_computing_data_reduction 'DENZO (Otwinowski & Minor, 1997) & COLLECT (Hooft, R.W.W., 1998)'
_computing_molecular_graphics 'Ortep-3 for Windows (Farrugia, 1997)'
_computing_publication_material 'WinGX publication routines (Farrugia, 1999)'
_computing_structure_refinement 'SHELXL-97 (Sheldrick, 1997)'
_computing_structure_solution 'SHELXS-86 (Sheldrick, 1986)'
_diffrn_ambient_temperature 120(2)
_diffrn_detector_area_resol_mean 9.091
_diffrn_measured_fraction_theta_full 0.991
_diffrn_measured_fraction_theta_max 0.991
_diffrn_measurement_device_type 'Bruker-Nonius 95mm CCD camera on \k-goniostat'
_diffrn_measurement_method '\f & \w scans'
_diffrn_radiation_monochromator '10cm confocal mirrors'
_diffrn_radiation_probe x-ray
_diffrn_radiation_source 'Bruker-Nonius FR591 rotating anode'
_diffrn_radiation_type MoK\a
_diffrn_radiation_wavelength 0.71073
_diffrn_reflns_av_R_equivalents 0.0608
_diffrn_reflns_av_unetI/netI 0.0575
_diffrn_reflns_limit_h_max 12
_diffrn_reflns_limit_h_min -12
_diffrn_reflns_limit_k_max 12
_diffrn_reflns_limit_k_min -12
_diffrn_reflns_limit_l_max 25
_diffrn_reflns_limit_l_min -25
_diffrn_reflns_number 37707
_diffrn_reflns_theta_full 27.6
_diffrn_reflns_theta_max 27.6
_diffrn_reflns_theta_min 3
_exptl_absorpt_coefficient_mu 0.827
_exptl_absorpt_correction_type none
_exptl_crystal_colour colourless
_exptl_crystal_density_diffrn 1.365
_exptl_crystal_density_method 'not measured'
_exptl_crystal_description block
_exptl_crystal_F_000 816
_exptl_crystal_size_max 0.1
_exptl_crystal_size_mid 0.06
_exptl_crystal_size_min 0.04
_refine_diff_density_max 0.386
_refine_diff_density_min -0.461
_refine_diff_density_rms 0.08
_refine_ls_extinction_method none
_refine_ls_goodness_of_fit_ref 1.031
_refine_ls_hydrogen_treatment mixed
_refine_ls_matrix_type full
_refine_ls_number_parameters 436
_refine_ls_number_reflns 8616
_refine_ls_number_restraints 0
_refine_ls_restrained_S_all 1.031
_refine_ls_R_factor_all 0.0588
_refine_ls_R_factor_gt 0.0411
_refine_ls_shift/su_max 0.001
_refine_ls_shift/su_mean 0
_refine_ls_structure_factor_coef Fsqd
_refine_ls_weighting_details 'calc w=1/[\s^2^(Fo^2^)+(0.0218P)^2^+2.1269P] where P=(Fo^2^+2Fc^2^)/3'
_refine_ls_weighting_scheme calc
_refine_ls_wR_factor_gt 0.0828
_refine_ls_wR_factor_ref 0.0915
_reflns_number_gt 6875
_reflns_number_total 8616
_reflns_threshold_expression >2sigma(I)
_cod_data_source_file ic9014898_si_002_1.cif
_cod_data_source_block 2005src1356
_cod_original_formula_sum 'C36 H53 B1 Cu1 N6 P1 S3'
_cod_database_code 4314750

loop_
_symmetry_equiv_pos_as_xyz
'x, y, z'
'-x, -y, -z'

loop_
_atom_site_label
_atom_site_type_symbol
_atom_site_fract_x
_atom_site_fract_y
_atom_site_fract_z
_atom_site_U_iso_or_equiv
_atom_site_adp_type
_atom_site_occupancy
_atom_site_symmetry_multiplicity
_atom_site_calc_flag
_atom_site_refinement_flags
_atom_site_disorder_assembly
_atom_site_disorder_group
C12 C -0.0663(3) 0.0639(2) 0.42602(13) 0.0235(6) Uani 1 1 d . . .
H12A H -0.1207 0.069 0.3831 0.035 Uiso 1 1 calc R . .
H12B H -0.1311 0.0364 0.4615 0.035 Uiso 1 1 calc R . .
H12C H -0.0134 -0.005 0.4215 0.035 Uiso 1 1 calc R . .
Cu1 Cu 0.02149(3) 0.33972(3) 0.252479(14) 0.01515(8) Uani 1 1 d . . .
P1 P -0.11410(6) 0.20234(6) 0.16996(3) 0.01420(13) Uani 1 1 d . . .
S2 S 0.20741(6) 0.53411(6) 0.22382(3) 0.01559(13) Uani 1 1 d . . .
S3 S 0.14028(6) 0.21047(6) 0.32389(3) 0.01547(13) Uani 1 1 d . . .
S1 S -0.09181(6) 0.43166(6) 0.33611(3) 0.01498(12) Uani 1 1 d . . .
N6 N 0.0323(2) 0.19924(19) 0.44384(9) 0.0146(4) Uani 1 1 d . . .
C9 C 0.1202(2) 0.2770(2) 0.40090(11) 0.0134(5) Uani 1 1 d . . .
N3 N 0.35300(19) 0.49936(19) 0.34605(9) 0.0132(4) Uani 1 1 d . . .
N1 N 0.16746(19) 0.62880(18) 0.37003(9) 0.0118(4) Uani 1 1 d . . .
N5 N 0.18060(19) 0.40434(19) 0.43194(9) 0.0126(4) Uani 1 1 d . . .
N2 N -0.0022(2) 0.70959(19) 0.32401(9) 0.0151(4) Uani 1 1 d . . .
N4 N 0.4445(2) 0.4522(2) 0.25555(10) 0.0175(4) Uani 1 1 d . . .
C2 C 0.2205(2) 0.7715(2) 0.36197(11) 0.0143(5) Uani 1 1 d . . .
H2 H 0.3152 0.8249 0.3744 0.017 Uiso 1 1 calc R . .
C1 C 0.0288(2) 0.5915(2) 0.34519(11) 0.0138(5) Uani 1 1 d . . .
C5 C 0.3383(2) 0.4995(2) 0.27729(11) 0.0137(5) Uani 1 1 d . . .
C31 C -0.2506(2) 0.0565(2) 0.20308(11) 0.0167(5) Uani 1 1 d . . .
H31 H -0.197 0.0066 0.2339 0.02 Uiso 1 1 calc R . .
C21 C -0.0144(3) 0.1130(2) 0.11817(12) 0.0181(5) Uani 1 1 d . . .
H21 H -0.0791 0.064 0.0788 0.022 Uiso 1 1 calc R . .
C10 C 0.1297(2) 0.4003(2) 0.49549(11) 0.0151(5) Uani 1 1 d . . .
H10 H 0.1555 0.4743 0.5284 0.018 Uiso 1 1 calc R . .
C7 C 0.5215(3) 0.4158(2) 0.31023(12) 0.0183(5) Uani 1 1 d . . .
H7 H 0.5998 0.3782 0.3088 0.022 Uiso 1 1 calc R . .
C26 C 0.0384(3) 0.0050(3) 0.15964(12) 0.0228(5) Uani 1 1 d . . .
H26A H 0.0938 0.0507 0.2015 0.027 Uiso 1 1 calc R . .
H26B H -0.0441 -0.0687 0.1728 0.027 Uiso 1 1 calc R . .
C32 C -0.3445(3) 0.1107(2) 0.24790(12) 0.0203(5) Uani 1 1 d . . .
H32A H -0.2838 0.1783 0.2821 0.024 Uiso 1 1 calc R . .
H32B H -0.402 0.1599 0.2198 0.024 Uiso 1 1 calc R . .
C25 C 0.1309(3) -0.0610(3) 0.11978(14) 0.0257(6) Uani 1 1 d . . .
H25A H 0.1658 -0.1271 0.1485 0.031 Uiso 1 1 calc R . .
H25B H 0.0734 -0.1138 0.08 0.031 Uiso 1 1 calc R . .
C13 C 0.3768(2) 0.6496(2) 0.45747(11) 0.0140(5) Uani 1 1 d . . .
C16 C 0.5539(3) 0.8575(3) 0.54885(13) 0.0220(5) Uani 1 1 d . . .
H16 H 0.6135 0.9257 0.5798 0.026 Uiso 1 1 calc R . .
C18 C 0.5233(3) 0.7009(2) 0.45292(12) 0.0186(5) Uani 1 1 d . . .
H18 H 0.5649 0.6655 0.4179 0.022 Uiso 1 1 calc R . .
C15 C 0.4089(3) 0.8123(2) 0.55412(12) 0.0208(5) Uani 1 1 d . . .
H15 H 0.3682 0.8508 0.5885 0.025 Uiso 1 1 calc R . .
C14 C 0.3234(2) 0.7114(2) 0.50946(11) 0.0160(5) Uani 1 1 d . . .
H14 H 0.2244 0.6824 0.514 0.019 Uiso 1 1 calc R . .
C6 C 0.4646(2) 0.4438(2) 0.36555(12) 0.0166(5) Uani 1 1 d . . .
H6 H 0.4952 0.4284 0.4107 0.02 Uiso 1 1 calc R . .
C17 C 0.6096(3) 0.8018(2) 0.49787(12) 0.0209(5) Uani 1 1 d . . .
H17 H 0.7085 0.8327 0.4934 0.025 Uiso 1 1 calc R . .
C36 C -0.3426(3) -0.0548(3) 0.15232(12) 0.0214(5) Uani 1 1 d . . .
H36A H -0.4015 -0.0124 0.1213 0.026 Uiso 1 1 calc R . .
H36B H -0.2808 -0.0921 0.1251 0.026 Uiso 1 1 calc R . .
C46 C -0.2523(3) 0.2199(3) 0.03712(12) 0.0266(6) Uani 1 1 d . . .
H46A H -0.1636 0.2265 0.0157 0.032 Uiso 1 1 calc R . .
H46B H -0.3032 0.1201 0.0399 0.032 Uiso 1 1 calc R . .
C41 C -0.2160(3) 0.2857(3) 0.10844(12) 0.0191(5) Uani 1 1 d . . .
H41 H -0.3087 0.2778 0.1274 0.023 Uiso 1 1 calc R . .
C23 C 0.2052(3) 0.1550(3) 0.05338(13) 0.0259(6) Uani 1 1 d . . .
H23A H 0.1516 0.1078 0.0115 0.031 Uiso 1 1 calc R . .
H23B H 0.2881 0.2286 0.0404 0.031 Uiso 1 1 calc R . .
C34 C -0.5311(3) -0.1201(3) 0.23326(13) 0.0257(6) Uani 1 1 d . . .
H34A H -0.5879 -0.1984 0.2581 0.031 Uiso 1 1 calc R . .
H34B H -0.5975 -0.0819 0.2045 0.031 Uiso 1 1 calc R . .
C11 C 0.0381(2) 0.2750(2) 0.50267(12) 0.0174(5) Uani 1 1 d . . .
H11 H -0.0127 0.2446 0.5409 0.021 Uiso 1 1 calc R . .
C35 C -0.4383(3) -0.1734(2) 0.18891(13) 0.0231(6) Uani 1 1 d . . .
H35A H -0.4989 -0.2423 0.1553 0.028 Uiso 1 1 calc R . .
H35B H -0.3791 -0.2207 0.2171 0.028 Uiso 1 1 calc R . .
C33 C -0.4431(3) -0.0076(3) 0.28361(13) 0.0265(6) Uani 1 1 d . . .
H33A H -0.3859 -0.0488 0.3162 0.032 Uiso 1 1 calc R . .
H33B H -0.5072 0.0301 0.3092 0.032 Uiso 1 1 calc R . .
C24 C 0.2565(3) 0.0499(3) 0.09648(14) 0.0278(6) Uani 1 1 d . . .
H24A H 0.3136 0.0053 0.0698 0.033 Uiso 1 1 calc R . .
H24B H 0.3177 0.0984 0.1363 0.033 Uiso 1 1 calc R . .
C8 C 0.4712(3) 0.4361(3) 0.18563(12) 0.0242(6) Uani 1 1 d . . .
H8A H 0.4415 0.3372 0.1722 0.036 Uiso 1 1 calc R . .
H8B H 0.5727 0.4742 0.1807 0.036 Uiso 1 1 calc R . .
H8C H 0.4175 0.4862 0.1568 0.036 Uiso 1 1 calc R . .
C22 C 0.1104(3) 0.2213(3) 0.09163(13) 0.0220(5) Uani 1 1 d . . .
H22A H 0.0735 0.2835 0.0612 0.026 Uiso 1 1 calc R . .
H22B H 0.1679 0.2788 0.1301 0.026 Uiso 1 1 calc R . .
C4 C -0.1408(3) 0.7153(3) 0.29477(14) 0.0270(6) Uani 1 1 d . . .
H4A H -0.1611 0.6681 0.2502 0.041 Uiso 1 1 calc R . .
H4B H -0.1413 0.8126 0.2901 0.041 Uiso 1 1 calc R . .
H4C H -0.2134 0.6689 0.3243 0.041 Uiso 1 1 calc R . .
C42 C -0.1437(3) 0.4421(3) 0.10460(13) 0.0249(6) Uani 1 1 d . . .
H42A H -0.1276 0.485 0.1506 0.03 Uiso 1 1 calc R . .
H42B H -0.0501 0.4555 0.0867 0.03 Uiso 1 1 calc R . .
C3 C 0.1173(3) 0.8215(2) 0.33393(12) 0.0181(5) Uani 1 1 d . . .
H3 H 0.1246 0.9153 0.323 0.022 Uiso 1 1 calc R . .
C44 C -0.2721(3) 0.4465(3) -0.01054(14) 0.0367(7) Uani 1 1 d . . .
H44A H -0.3365 0.4914 -0.0367 0.044 Uiso 1 1 calc R . .
H44B H -0.1855 0.4596 -0.0346 0.044 Uiso 1 1 calc R . .
B1 B 0.2685(3) 0.5424(3) 0.40094(13) 0.0133(5) Uani 1 1 d . . .
C43 C -0.2324(3) 0.5156(3) 0.05942(14) 0.0342(7) Uani 1 1 d . . .
H43A H -0.3199 0.5144 0.0808 0.041 Uiso 1 1 calc R . .
H43B H -0.178 0.6139 0.0552 0.041 Uiso 1 1 calc R . .
C45 C -0.3445(3) 0.2919(3) -0.00645(15) 0.0394(8) Uani 1 1 d . . .
H45A H -0.3637 0.2488 -0.0525 0.047 Uiso 1 1 calc R . .
H45B H -0.4364 0.2789 0.013 0.047 Uiso 1 1 calc R . .

loop_
_atom_site_aniso_label
_atom_site_aniso_U_11
_atom_site_aniso_U_22
_atom_site_aniso_U_33
_atom_site_aniso_U_23
_atom_site_aniso_U_13
_atom_site_aniso_U_12
C12 0.0250(14) 0.0157(12) 0.0261(14) 0.0007(10) 0.0040(11) -0.0012(10)
Cu1 0.01568(15) 0.01432(15) 0.01399(15) -0.00137(11) -0.00067(11) 0.00233(11)
P1 0.0152(3) 0.0143(3) 0.0125(3) -0.0013(2) -0.0006(2) 0.0037(2)
S2 0.0164(3) 0.0152(3) 0.0135(3) 0.0017(2) 0.0004(2) 0.0020(2)
S3 0.0210(3) 0.0116(3) 0.0137(3) -0.0010(2) 0.0002(2) 0.0048(2)
S1 0.0118(3) 0.0143(3) 0.0180(3) -0.0012(2) 0.0005(2) 0.0025(2)
N6 0.0143(10) 0.0115(10) 0.0167(10) 0.0021(7) 0.0020(8) 0.0014(8)
C9 0.0131(11) 0.0118(11) 0.0156(11) 0.0027(9) -0.0016(9) 0.0046(9)
N3 0.0120(9) 0.0129(10) 0.0149(9) -0.0002(7) 0.0004(7) 0.0039(8)
N1 0.0117(9) 0.0107(9) 0.0124(9) -0.0005(7) 0.0020(7) 0.0019(7)
N5 0.0141(10) 0.0122(9) 0.0112(9) -0.0006(7) -0.0001(7) 0.0037(8)
N2 0.0162(10) 0.0149(10) 0.0152(10) 0.0013(8) -0.0006(8) 0.0069(8)
N4 0.0181(10) 0.0180(10) 0.0166(10) -0.0012(8) 0.0048(8) 0.0042(8)
C2 0.0151(12) 0.0107(11) 0.0157(11) -0.0001(9) 0.0019(9) 0.0009(9)
C1 0.0152(12) 0.0148(11) 0.0126(11) -0.0007(9) 0.0020(9) 0.0057(9)
C5 0.0142(11) 0.0095(11) 0.0162(11) 0.0004(8) 0.0045(9) 0.0005(9)
C31 0.0187(12) 0.0136(12) 0.0165(11) -0.0003(9) -0.0008(9) 0.0030(9)
C21 0.0176(12) 0.0205(13) 0.0157(12) -0.0044(9) -0.0015(9) 0.0057(10)
C10 0.0190(12) 0.0156(12) 0.0117(11) 0.0001(9) 0.0012(9) 0.0063(10)
C7 0.0141(12) 0.0171(12) 0.0250(13) -0.0015(10) 0.0022(10) 0.0063(10)
C26 0.0258(14) 0.0221(13) 0.0224(13) -0.0025(10) 0.0014(11) 0.0098(11)
C32 0.0194(13) 0.0160(12) 0.0227(13) -0.0027(10) 0.0037(10) -0.0001(10)
C25 0.0236(14) 0.0220(14) 0.0321(15) -0.0072(11) -0.0029(11) 0.0092(11)
C13 0.0162(12) 0.0098(11) 0.0160(11) 0.0024(9) -0.0004(9) 0.0040(9)
C16 0.0214(13) 0.0163(13) 0.0245(13) -0.0022(10) -0.0064(10) 0.0013(10)
C18 0.0200(13) 0.0166(12) 0.0200(12) 0.0025(9) 0.0021(10) 0.0062(10)
C15 0.0276(14) 0.0153(12) 0.0194(12) -0.0036(9) -0.0015(10) 0.0069(10)
C14 0.0146(12) 0.0153(12) 0.0179(12) 0.0002(9) -0.0011(9) 0.0043(9)
C6 0.0124(11) 0.0158(12) 0.0204(12) -0.0006(9) -0.0017(9) 0.0029(9)
C17 0.0177(13) 0.0166(12) 0.0261(13) 0.0036(10) -0.0019(10) 0.0018(10)
C36 0.0197(13) 0.0200(13) 0.0210(13) -0.0016(10) -0.0015(10) 0.0009(10)
C46 0.0299(15) 0.0297(15) 0.0178(13) 0.0030(11) -0.0045(11) 0.0064(12)
C41 0.0185(12) 0.0236(13) 0.0158(12) 0.0032(10) 0.0011(10) 0.0068(10)
C23 0.0207(14) 0.0314(15) 0.0261(14) -0.0033(11) 0.0058(11) 0.0072(12)
C34 0.0218(14) 0.0221(14) 0.0277(14) 0.0018(11) 0.0013(11) -0.0028(11)
C11 0.0178(12) 0.0207(13) 0.0157(11) 0.0046(9) 0.0042(9) 0.0079(10)
C35 0.0252(14) 0.0139(12) 0.0237(13) -0.0011(10) -0.0052(11) -0.0032(10)
C33 0.0247(14) 0.0231(14) 0.0258(14) -0.0013(11) 0.0068(11) -0.0043(11)
C24 0.0220(14) 0.0326(16) 0.0307(15) -0.0086(12) 0.0004(11) 0.0113(12)
C8 0.0257(14) 0.0278(14) 0.0206(13) -0.0017(10) 0.0104(11) 0.0074(11)
C22 0.0223(13) 0.0226(13) 0.0226(13) -0.0005(10) 0.0050(10) 0.0078(11)
C4 0.0230(14) 0.0279(15) 0.0328(15) 0.0041(11) -0.0053(11) 0.0135(12)
C42 0.0304(15) 0.0220(14) 0.0233(13) 0.0028(10) 0.0014(11) 0.0094(11)
C3 0.0244(13) 0.0114(11) 0.0182(12) 0.0015(9) 0.0026(10) 0.0044(10)
C44 0.0452(18) 0.0436(18) 0.0253(15) 0.0157(13) 0.0012(13) 0.0194(15)
B1 0.0124(13) 0.0131(13) 0.0149(12) 0.0014(10) 0.0019(10) 0.0042(10)
C43 0.0472(18) 0.0366(17) 0.0277(15) 0.0128(12) 0.0116(13) 0.0234(14)
C45 0.0408(18) 0.050(2) 0.0249(15) 0.0107(13) -0.0111(13) 0.0111(15)

loop_
_atom_type_symbol
_atom_type_description
_atom_type_scat_dispersion_real
_atom_type_scat_dispersion_imag
_atom_type_scat_source
C C 0.003 0.002 'International Tables Vol C Tables 4.2.6.8 and 6.1.1.4'
H H 0 0 'International Tables Vol C Tables 4.2.6.8 and 6.1.1.4'
B B 0.001 0.001 'International Tables Vol C Tables 4.2.6.8 and 6.1.1.4'
Cu Cu 0.32 1.265 'International Tables Vol C Tables 4.2.6.8 and 6.1.1.4'
N N 0.006 0.003 'International Tables Vol C Tables 4.2.6.8 and 6.1.1.4'
P P 0.102 0.094 'International Tables Vol C Tables 4.2.6.8 and 6.1.1.4'
S S 0.125 0.123 'International Tables Vol C Tables 4.2.6.8 and 6.1.1.4'

loop_
_geom_angle_atom_site_label_1
_geom_angle_atom_site_label_2
_geom_angle_atom_site_label_3
_geom_angle
_geom_angle_site_symmetry_1
_geom_angle_site_symmetry_3
_geom_angle_publ_flag
P1 Cu1 S3 110.27(2) . . ?
P1 Cu1 S2 118.98(2) . . ?
S3 Cu1 S2 103.67(2) . . ?
P1 Cu1 S1 118.34(2) . . ?
S3 Cu1 S1 98.68(2) . . ?
S2 Cu1 S1 104.13(2) . . ?
C31 P1 C21 103.45(11) . . ?
C31 P1 C41 104.47(11) . . ?
C21 P1 C41 105.65(11) . . ?
C31 P1 Cu1 112.09(8) . . ?
C21 P1 Cu1 113.42(8) . . ?
C41 P1 Cu1 116.55(8) . . ?
C5 S2 Cu1 96.32(8) . . ?
C9 S3 Cu1 99.58(7) . . ?
C1 S1 Cu1 96.61(8) . . ?
C9 N6 C11 109.78(19) . . ?
C9 N6 C12 124.21(19) . . ?
C11 N6 C12 125.53(19) . . ?
N6 C9 N5 107.24(19) . . ?
N6 C9 S3 121.18(17) . . ?
N5 C9 S3 131.58(17) . . ?
C5 N3 C6 108.12(18) . . ?
C5 N3 B1 132.49(19) . . ?
C6 N3 B1 119.35(18) . . ?
C1 N1 C2 107.38(18) . . ?
C1 N1 B1 132.59(18) . . ?
C2 N1 B1 119.99(18) . . ?
C9 N5 C10 107.25(18) . . ?
C9 N5 B1 128.86(18) . . ?
C10 N5 B1 123.02(18) . . ?
C1 N2 C3 109.81(19) . . ?
C1 N2 C4 124.5(2) . . ?
C3 N2 C4 125.6(2) . . ?
C5 N4 C7 109.78(19) . . ?
C5 N4 C8 125.9(2) . . ?
C7 N4 C8 124.3(2) . . ?
C3 C2 N1 109.4(2) . . ?
N2 C1 N1 107.03(19) . . ?
N2 C1 S1 122.44(17) . . ?
N1 C1 S1 130.48(17) . . ?
N4 C5 N3 106.50(19) . . ?
N4 C5 S2 123.28(17) . . ?
N3 C5 S2 129.96(17) . . ?
C32 C31 C36 110.20(19) . . ?
C32 C31 P1 111.07(15) . . ?
C36 C31 P1 117.91(16) . . ?
C22 C21 C26 110.5(2) . . ?
C22 C21 P1 109.35(16) . . ?
C26 C21 P1 110.98(16) . . ?
C11 C10 N5 109.0(2) . . ?
C6 C7 N4 106.8(2) . . ?
C25 C26 C21 111.7(2) . . ?
C33 C32 C31 111.6(2) . . ?
C24 C25 C26 110.8(2) . . ?
C18 C13 C14 115.0(2) . . ?
C18 C13 B1 123.8(2) . . ?
C14 C13 B1 120.63(19) . . ?
C17 C16 C15 118.7(2) . . ?
C17 C18 C13 122.3(2) . . ?
C14 C15 C16 120.2(2) . . ?
C15 C14 C13 122.8(2) . . ?
C7 C6 N3 108.6(2) . . ?
C16 C17 C18 121.0(2) . . ?
C35 C36 C31 110.7(2) . . ?
C45 C46 C41 111.5(2) . . ?
C46 C41 C42 109.8(2) . . ?
C46 C41 P1 116.95(18) . . ?
C42 C41 P1 111.16(17) . . ?
C24 C23 C22 111.2(2) . . ?
C35 C34 C33 111.5(2) . . ?
C10 C11 N6 106.7(2) . . ?
C34 C35 C36 111.3(2) . . ?
C34 C33 C32 111.3(2) . . ?
C25 C24 C23 110.4(2) . . ?
C23 C22 C21 112.5(2) . . ?
C43 C42 C41 112.2(2) . . ?
C2 C3 N2 106.4(2) . . ?
C45 C44 C43 111.3(2) . . ?
N3 B1 N5 106.94(18) . . ?
N3 B1 N1 111.28(18) . . ?
N5 B1 N1 110.87(18) . . ?
N3 B1 C13 110.38(18) . . ?
N5 B1 C13 113.15(18) . . ?
N1 B1 C13 104.30(17) . . ?
C44 C43 C42 111.9(2) . . ?
C44 C45 C46 111.1(2) . . ?

loop_
_geom_bond_atom_site_label_1
_geom_bond_atom_site_label_2
_geom_bond_distance
_geom_bond_site_symmetry_2
_geom_bond_publ_flag
C12 N6 1.454(3) . ?
Cu1 P1 2.2267(6) . ?
Cu1 S3 2.3763(6) . ?
Cu1 S2 2.3843(6) . ?
Cu1 S1 2.3890(6) . ?
P1 C31 1.857(2) . ?
P1 C21 1.861(2) . ?
P1 C41 1.864(2) . ?
S2 C5 1.714(2) . ?
S3 C9 1.713(2) . ?
S1 C1 1.708(2) . ?
N6 C9 1.358(3) . ?
N6 C11 1.378(3) . ?
C9 N5 1.367(3) . ?
N3 C5 1.363(3) . ?
N3 C6 1.392(3) . ?
N3 B1 1.552(3) . ?
N1 C1 1.361(3) . ?
N1 C2 1.394(3) . ?
N1 B1 1.581(3) . ?
N5 C10 1.394(3) . ?
N5 B1 1.575(3) . ?
N2 C1 1.361(3) . ?
N2 C3 1.382(3) . ?
N2 C4 1.456(3) . ?
N4 C5 1.360(3) . ?
N4 C7 1.382(3) . ?
N4 C8 1.452(3) . ?
C2 C3 1.336(3) . ?
C31 C32 1.534(3) . ?
C31 C36 1.535(3) . ?
C21 C22 1.531(3) . ?
C21 C26 1.540(3) . ?
C10 C11 1.344(3) . ?
C7 C6 1.336(3) . ?
C26 C25 1.529(3) . ?
C32 C33 1.529(3) . ?
C25 C24 1.524(4) . ?
C13 C18 1.403(3) . ?
C13 C14 1.410(3) . ?
C13 B1 1.644(3) . ?
C16 C17 1.376(4) . ?
C16 C15 1.387(4) . ?
C18 C17 1.388(3) . ?
C15 C14 1.383(3) . ?
C36 C35 1.527(3) . ?
C46 C45 1.528(4) . ?
C46 C41 1.531(3) . ?
C41 C42 1.536(3) . ?
C23 C24 1.527(4) . ?
C23 C22 1.530(3) . ?
C34 C35 1.514(4) . ?
C34 C33 1.525(4) . ?
C42 C43 1.532(4) . ?
C44 C45 1.520(4) . ?
C44 C43 1.521(4) . ?
